data_8102938
loop_
_publ_author_name
'Richter, K. W.'
'Prots, Yu.'

_publ_section_title
;
Crystal structure of cobalt aluminum silicide, Co~10+x~Al~23~Si~9-
2x~ (x = 0.14), the \f phase in the Co-Al-Si system
;
_journal_issue 2
_journal_name_full 'Zeitschrift f\"ur Kristallographie - New Crystal Structures'
_journal_page_first 112
_journal_page_last 114
_journal_volume 221
_journal_year 2006
_chemical_formula_sum 'Al23 Co10.14 Si8.72'
_chemical_formula_weight 1462.7
_space_group_IT_number 62
_symmetry_space_group_name_Hall '-P 2ac 2n'
_symmetry_space_group_name_H-M 'P n m a'
_atom_sites_solution_primary direct
_atom_sites_solution_secondary difmap
_audit_creation_date 2006-03-30T10:04:24-00:00
_audit_creation_method 'WinGX routine CIF_UPDATE'
_cell_angle_alpha 90
_cell_angle_beta 90
_cell_angle_gamma 90
_cell_formula_units_Z 4
_cell_length_a 13.852(3)
_cell_length_b 23.055(5)
_cell_length_c 7.340(2)
_cell_measurement_temperature 293(2)
_cell_volume 2344.1(10)
_computing_cell_refinement 'CSD (Akselrud, 1993)'
_computing_data_collection 'CrystalClear (Rigaku Corp., 2000)'
_computing_data_reduction 'CrystalClear (Rigaku Corp., 2000)'
_computing_structure_refinement 'SHELXL-97 (Sheldrick, 1997)'
_diffrn_ambient_temperature 295.15
_diffrn_detector_area_resol_mean 14.6199
_diffrn_measurement_device 'Rigaku AFC7'
_diffrn_measurement_method oscillation
_diffrn_radiation_detector 'Mercury CCD'
_diffrn_radiation_monochromator 'Graphite Monochromator'
_diffrn_radiation_source 'Sealed Tube'
_diffrn_radiation_type MoK\a
_diffrn_radiation_wavelength 0.7107
_diffrn_reflns_av_R_equivalents 0.035
_diffrn_reflns_limit_h_max 19
_diffrn_reflns_limit_h_min -19
_diffrn_reflns_limit_k_max 34
_diffrn_reflns_limit_k_min -34
_diffrn_reflns_limit_l_max 10
_diffrn_reflns_limit_l_min -7
_diffrn_reflns_number 31867
_diffrn_reflns_reduction_process 'Lp corrections applied'
_diffrn_reflns_theta_max 31.97
_diffrn_reflns_theta_min 2.91
_diffrn_source_current 40.0000
_diffrn_source_power 2.0000
_diffrn_source_voltage 50.0000
_exptl_absorpt_coefficient_mu 8.299
_exptl_absorpt_correction_T_max 0.6419
_exptl_absorpt_correction_T_min 0.5075
_exptl_absorpt_correction_type numerical
_exptl_crystal_colour metallic
_exptl_crystal_density_diffrn 4.145
_exptl_crystal_density_method 'not measured'
_exptl_crystal_description irregular
_exptl_crystal_F_000 2779
_exptl_crystal_size_max 0.050
_exptl_crystal_size_mid 0.065
_exptl_crystal_size_min 0.125
_refine_diff_density_max 1.655
_refine_diff_density_min -1.395
_refine_ls_extinction_coef 0.00051(6)
_refine_ls_extinction_expression Fc^*^=kFc[1+0.001xFc^2^\l^3^/sin(2\q)]^-1/4^
_refine_ls_extinction_method SHELXL
_refine_ls_goodness_of_fit_ref 1.145
_refine_ls_matrix_type full
_refine_ls_number_parameters 222
_refine_ls_number_reflns 4064
_refine_ls_number_restraints 0
_refine_ls_restrained_S_all 1.145
_refine_ls_R_factor_gt 0.035
_refine_ls_shift/su_max 0.001
_refine_ls_structure_factor_coef Fsqd
_refine_ls_weighting_details 'calc w=1/[\s^2^(Fo^2^)+(0.0284P)^2^+11.9842P] where P=(Fo^2^+2Fc^2^)/3'
_refine_ls_weighting_scheme calc
_refine_ls_wR_factor_ref 0.081
_reflns_number_gt 3822
_reflns_number_total 4064
_reflns_threshold_expression >2sigma(I)
_cod_data_source_file 409870.cff
_cod_data_source_block KR_Co10Al23Si9
_cod_depositor_comments
;
The following automatic conversions were performed:
'_exptl_absorpt_correction_type' value 'Numerical' changed to 'numerical'
according to '/home/saulius/struct/CIF-dictionaries/cif_core.dic'
dictionary named 'cif_core.dic' version 2.4.1 from 2010-06-29.

Automatic conversion script
Id: cif_fix_enum 1555 2011-01-17 13:19:09Z saulius 
;
_cod_original_cell_volume 2343.9(10)
_cod_database_code 8102938

loop_
_symmetry_equiv_pos_as_xyz
'x, y, z'
'-x+1/2, -y, z+1/2'
'-x, y+1/2, -z'
'x+1/2, -y+1/2, -z+1/2'
'-x, -y, -z'
'x-1/2, y, -z-1/2'
'x, -y-1/2, z'
'-x-1/2, y-1/2, z-1/2'

loop_
_atom_site_label
_atom_site_type_symbol
_atom_site_symmetry_multiplicity
_atom_site_Wyckoff_symbol
_atom_site_fract_x
_atom_site_fract_y
_atom_site_fract_z
_atom_site_U_iso_or_equiv
_atom_site_adp_type
_atom_site_occupancy
_atom_site_calc_flag
_atom_site_refinement_flags
_atom_site_disorder_group
_atom_site_disorder_assembly
Co1 Co 8 d 0.21540(3) 0.339414(17) 0.90223(6) 0.01073(9) Uani 1 d . . .
Co2 Co 8 d 0.43936(3) 0.424642(16) 0.57628(5) 0.00710(8) Uani 1 d . . .
Co3 Co 8 d 0.34412(3) 0.502218(17) 0.09220(5) 0.00981(9) Uani 1 d . . .
Co4 Co 8 d 0.48021(3) 0.664921(17) 0.89966(5) 0.01040(9) Uani 1 d . . .
Co5 Co 4 c 0.45277(4) 0.25 0.60913(8) 0.01119(11) Uani 1 d S . .
Co6 Co 4 c 0.29049(5) 0.25 0.38610(9) 0.00984(15) Uani 0.8599(19) d SP . .
Co7 Co 8 d 0.20825(19) 0.16069(11) 0.2775(4) 0.0039(7) Uani 0.1401(19) d P . .
Al1 Al 4 c 0.30536(9) 0.25 0.78069(19) 0.0117(2) Uani 1 d S . .
Al2 Al 8 d 0.43523(6) 0.41850(4) 0.22243(12) 0.00969(16) Uani 1 d . . .
Al3 Al 8 d 0.16311(7) 0.31377(4) 0.59400(12) 0.01341(18) Uani 1 d . . .
Al4 Al 4 c 0.12419(9) 0.25 0.88493(17) 0.0077(2) Uani 1 d S . .
Al5 Al 8 d 0.3278(11) 0.3516(7) 0.510(2) 0.028(3) Uani 0.1401(19) d P . .
Al6 Al 4 c 0.1258(9) 0.25 0.2987(17) 0.025(2) Uiso 0.1401(19) d SP . .
Al7 Al 8 d 0.17701(9) 0.18650(6) 0.23872(16) 0.0143(2) Uani 0.8599(19) d P . .
Al8 Al 8 d 0.10796(7) 0.41739(4) 0.79291(14) 0.01283(17) Uani 1 d . . .
Al9 Al 4 c 0.52413(11) 0.75 0.71603(19) 0.0093(3) Uani 0.8599(19) d SP . .
Al10 Al 8 d 0.43827(8) 0.34673(4) 0.80625(14) 0.0166(2) Uani 1 d . . .
Al11 Al 8 d 0.03932(9) 0.34114(4) 0.03067(15) 0.0192(2) Uani 1 d . . .
Al12 Al 8 d 0.34671(7) 0.31042(4) 0.10300(12) 0.01139(17) Uani 1 d . . .
Al13 Al 8 d 0.28980(7) 0.42942(5) 0.74857(16) 0.0215(2) Uani 1 d . . .
Al14 Al 8 d 0.29847(7) 0.47447(4) 0.40817(12) 0.01079(17) Uani 1 d . . .
Al15 Al 8 d 0.46580(7) 0.46920(4) 0.87300(13) 0.01353(18) Uani 1 d . . .
Si1 Si 8 d 0.38004(6) 0.57974(4) 0.88920(12) 0.01155(15) Uani 1 d . . .
Si2 Si 8 d 0.23273(6) 0.42179(4) 0.09587(11) 0.01181(16) Uani 1 d . . .
Si3 Si 4 c 0.49043(10) 0.75 0.08173(17) 0.0140(2) Uani 1 d S . .
Si4 Si 8 d 0.43596(6) 0.52788(3) 0.58532(11) 0.00843(14) Uani 1 d . . .
Si5 Si 8 d 0.35076(17) 0.33772(9) 0.4854(3) 0.0227(4) Uani 0.8599(19) d P . .

loop_
_atom_site_aniso_label
_atom_site_aniso_U_11
_atom_site_aniso_U_22
_atom_site_aniso_U_33
_atom_site_aniso_U_23
_atom_site_aniso_U_13
_atom_site_aniso_U_12
Co1 0.01264(19) 0.00793(17) 0.01162(18) -0.00041(13) -0.00159(13) 0.00080(13)
Co2 0.00681(17) 0.00685(16) 0.00764(16) -0.00009(12) 0.00043(12) -0.00010(12)
Co3 0.00749(18) 0.01209(18) 0.00986(18) 0.00166(13) 0.00062(12) 0.00191(13)
Co4 0.01070(19) 0.01040(17) 0.01010(18) -0.00234(13) -0.00130(13) 0.00119(13)
Co5 0.0125(3) 0.0083(2) 0.0127(3) 0 0.00290(19) 0
Co6 0.0093(3) 0.0072(3) 0.0130(3) 0 -0.0023(2) 0
Co7 0.0034(12) 0.0032(12) 0.0051(11) 0.0022(8) -0.0001(8) 0.0018(8)
Al1 0.0092(5) 0.0105(5) 0.0154(6) 0 0.0014(4) 0
Al2 0.0087(4) 0.0102(4) 0.0101(4) 0.0002(3) 0.0001(3) 0.0020(3)
Al3 0.0141(4) 0.0168(4) 0.0093(4) 0.0014(3) -0.0023(3) -0.0030(3)
Al4 0.0071(5) 0.0043(4) 0.0116(5) 0 0.0002(4) 0
Al5 0.024(7) 0.028(7) 0.032(6) -0.010(5) -0.003(5) -0.021(5)
Al7 0.0135(5) 0.0187(6) 0.0108(5) -0.0029(4) 0.0021(4) -0.0043(5)
Al8 0.0080(4) 0.0123(4) 0.0182(4) 0.0050(3) 0.0017(3) 0.0012(3)
Al9 0.0190(7) 0.0019(5) 0.0070(6) 0 -0.0032(5) 0
Al10 0.0269(5) 0.0112(4) 0.0118(4) 0.0025(3) -0.0037(4) 0.0006(4)
Al11 0.0277(5) 0.0099(4) 0.0201(5) 0.0014(3) 0.0069(4) 0.0017(4)
Al12 0.0064(4) 0.0193(4) 0.0085(4) 0.0013(3) -0.0005(3) -0.0004(3)
Al13 0.0109(4) 0.0293(5) 0.0244(5) 0.0128(4) 0.0081(4) 0.0071(4)
Al14 0.0086(4) 0.0143(4) 0.0095(4) -0.0003(3) 0.0008(3) 0.0001(3)
Al15 0.0159(4) 0.0150(4) 0.0096(4) -0.0033(3) -0.0002(3) 0.0012(3)
Si1 0.0110(4) 0.0105(3) 0.0131(4) 0.0017(3) -0.0006(3) -0.0007(3)
Si2 0.0139(4) 0.0104(3) 0.0112(3) -0.0012(3) -0.0001(3) -0.0013(3)
Si3 0.0219(6) 0.0073(4) 0.0127(5) 0 0.0006(4) 0
Si4 0.0078(3) 0.0083(3) 0.0092(3) -0.0005(2) 0.0001(2) 0.0002(3)
Si5 0.0223(9) 0.0202(8) 0.0255(9) -0.0006(6) -0.0050(6) -0.0011(6)

loop_
_atom_type_symbol
_atom_type_description
_atom_type_scat_dispersion_real
_atom_type_scat_dispersion_imag
_atom_type_scat_source
Al Al 0.0645 0.0514 'International Tables Vol C Tables 4.2.6.8 and 6.1.1.4'
Si Si 0.0817 0.0704 'International Tables Vol C Tables 4.2.6.8 and 6.1.1.4'
Co Co 0.3494 0.9721 'International Tables Vol C Tables 4.2.6.8 and 6.1.1.4'
